data_4348274
loop_
_publ_author_name
'Choubey, Bimba'
'Radhakrishna, Latchupatula'
'Mague, Joel T.'
'Balakrishna, Maravanji S.'

_publ_section_title
;
 Two Triazole-Based Phosphine Ligands Prepared via Temperature-Mediated
 Li/H Exchange: Cu(I) and Au(I) Complexes and Structural Studies.
;
_journal_issue 17
_journal_name_full 'Inorganic chemistry'
_journal_page_first 8514
_journal_page_last 8526
_journal_paper_doi 10.1021/acs.inorgchem.6b01094
_journal_volume 55
_journal_year 2016
_chemical_formula_moiety 'C54 H45 Cu2 N7 O P2, 2(B F4), C H2 Cl2'
_chemical_formula_sum 'C55 H47 B2 Cl2 Cu2 F8 N7 O P2'
_chemical_formula_weight 1255.53
_chemical_name_systematic
;
{\m-(1-[2-diphenylphosphanyl)phenyl]-4-phenyl-1H-1,2,3-triazole-
1\k^2^<i>P,N</i>; 2\k<i>N</i>}{\m-(1-[2-diphenylphosphanyl)phenyl]-
4-phenyl-1H-1,2,3-triazole-1\k<i>N</i>; 2\k^2^<i>P,N</i>}(aqua-
1\k<i>O</i>)(acetonitrile-2\k<i>N</i>)dicopper(I) tetrafluoroborate 
dichloromethane solvate
;
_space_group_crystal_system triclinic
_space_group_IT_number 2
_space_group_name_Hall '-P 1'
_space_group_name_H-M_alt 'P -1'
_atom_sites_solution_hydrogens mixed
_atom_sites_solution_primary direct
_atom_sites_solution_secondary difmap
_audit_creation_method SHELXL-2013
_cell_angle_alpha 100.6880(10)
_cell_angle_beta 92.7270(11)
_cell_angle_gamma 107.2020(10)
_cell_formula_units_Z 2
_cell_length_a 10.2654(7)
_cell_length_b 12.6027(9)
_cell_length_c 22.9535(16)
_cell_measurement_reflns_used 9561
_cell_measurement_temperature 150(2)
_cell_measurement_theta_max 28.7002
_cell_measurement_theta_min 2.2616
_cell_volume 2770.8(3)
_computing_structure_refinement 'SHELXL-2013 (Sheldrick, 2013)'
_diffrn_ambient_temperature 150(2)
_diffrn_detector_area_resol_mean 8.3660
_diffrn_measured_fraction_theta_full 0.991
_diffrn_measured_fraction_theta_max 0.972
_diffrn_measurement_device_type 'Bruker Smart APEX CCD'
_diffrn_measurement_method '\f and \w scans'
_diffrn_radiation_monochromator graphite
_diffrn_radiation_type MoK\a
_diffrn_radiation_wavelength 0.71073
_diffrn_reflns_av_R_equivalents 0.0423
_diffrn_reflns_av_unetI/netI 0.0657
_diffrn_reflns_Laue_measured_fraction_full 0.991
_diffrn_reflns_Laue_measured_fraction_max 0.972
_diffrn_reflns_limit_h_max 13
_diffrn_reflns_limit_h_min -13
_diffrn_reflns_limit_k_max 16
_diffrn_reflns_limit_k_min -16
_diffrn_reflns_limit_l_max 30
_diffrn_reflns_limit_l_min -30
_diffrn_reflns_number 25873
_diffrn_reflns_point_group_measured_fraction_full 0.991
_diffrn_reflns_point_group_measured_fraction_max 0.972
_diffrn_reflns_theta_full 28.000
_diffrn_reflns_theta_max 28.713
_diffrn_reflns_theta_min 1.778
_diffrn_source 'fine-focus sealed tube'
_exptl_absorpt_coefficient_mu 0.996
_exptl_absorpt_correction_T_max 0.95
_exptl_absorpt_correction_T_min 0.80
_exptl_absorpt_correction_type multi-scan
_exptl_absorpt_process_details '<i>TWINABS</i> (Sheldrick, 2009)'
_exptl_crystal_colour colourless
_exptl_crystal_density_diffrn 1.505
_exptl_crystal_density_method 'not measured'
_exptl_crystal_description column
_exptl_crystal_F_000 1276
_exptl_crystal_size_max 0.230
_exptl_crystal_size_mid 0.080
_exptl_crystal_size_min 0.050
_exptl_transmission_factor_max 0.942
_exptl_transmission_factor_min 0.632
_refine_diff_density_max 1.485
_refine_diff_density_min -0.882
_refine_diff_density_rms 0.091
_refine_ls_extinction_method none
_refine_ls_goodness_of_fit_ref 1.106
_refine_ls_hydrogen_treatment constr
_refine_ls_matrix_type full
_refine_ls_number_parameters 712
_refine_ls_number_reflns 13923
_refine_ls_number_restraints 18
_refine_ls_restrained_S_all 1.126
_refine_ls_R_factor_all 0.0730
_refine_ls_R_factor_gt 0.0514
_refine_ls_shift/su_max 0.002
_refine_ls_shift/su_mean 0.000
_refine_ls_structure_factor_coef Fsqd
_refine_ls_weighting_details 'w=1/[\s^2^(Fo^2^)+(0.0590P)^2^+1.0739P] where P=(Fo^2^+2Fc^2^)/3'
_refine_ls_weighting_scheme calc
_refine_ls_wR_factor_gt 0.1278
_refine_ls_wR_factor_ref 0.1376
_reflns_Friedel_coverage 0.000
_reflns_number_gt 10199
_reflns_number_total 13923
_reflns_threshold_expression 'I > 2\s(I)'
_cod_data_source_file ic6b01094_si_005.cif
_cod_data_source_block msb651_a
_cod_database_code 4348274
_shelx_space_group_comment
;
The symmetry employed for this shelxl refinement is uniquely defined
by the following loop, which should always be used as a source of
symmetry information in preference to the above space-group names.
They are only intended as comments.
;
_shelx_estimated_absorpt_t_min 0.803
_shelx_estimated_absorpt_t_max 0.952
_shelxl_version_number 2013-3

loop_
_space_group_symop_operation_xyz
'x, y, z'
'-x, -y, -z'

loop_
_atom_site_label
_atom_site_type_symbol
_atom_site_fract_x
_atom_site_fract_y
_atom_site_fract_z
_atom_site_U_iso_or_equiv
_atom_site_adp_type
_atom_site_occupancy
_atom_site_site_symmetry_order
_atom_site_calc_flag
_atom_site_refinement_flags_posn
_atom_site_refinement_flags_adp
Cu1 Cu 0.71339(3) 0.67140(3) 0.79374(2) 0.02138(9) Uani 1 1 d . .
Cu2 Cu 0.56630(3) 0.68041(3) 0.64665(2) 0.01953(9) Uani 1 1 d . .
P1 P 0.69559(7) 0.75756(6) 0.88302(3) 0.01881(14) Uani 1 1 d . .
P2 P 0.63657(7) 0.76845(6) 0.57522(3) 0.01729(14) Uani 1 1 d . .
O1 O 0.7047(2) 0.50440(18) 0.76526(10) 0.0378(5) Uani 1 1 d . .
H1A H 0.7742 0.4969 0.7483 0.045 Uiso 1 1 d R U
H1B H 0.7143 0.4775 0.7959 0.045 Uiso 1 1 d R U
N1 N 0.4260(2) 0.71833(19) 0.80913(9) 0.0177(4) Uani 1 1 d . .
N2 N 0.4977(2) 0.67887(19) 0.76696(10) 0.0200(5) Uani 1 1 d . .
N3 N 0.4883(2) 0.72966(19) 0.72230(10) 0.0190(4) Uani 1 1 d . .
N4 N 0.8856(2) 0.73508(18) 0.64242(9) 0.0172(4) Uani 1 1 d . .
N5 N 0.7814(2) 0.69070(19) 0.67368(9) 0.0189(5) Uani 1 1 d . .
N6 N 0.8291(2) 0.72937(19) 0.73086(9) 0.0182(4) Uani 1 1 d . .
N7 N 0.4735(3) 0.5153(2) 0.64054(11) 0.0311(6) Uani 1 1 d . .
C1 C 0.8095(3) 0.7553(2) 0.94541(12) 0.0213(5) Uani 1 1 d . .
C2 C 0.8335(3) 0.6521(3) 0.94581(14) 0.0284(6) Uani 1 1 d . .
H2 H 0.7896 0.5876 0.9150 0.034 Uiso 1 1 calc R U
C3 C 0.9217(3) 0.6440(3) 0.99146(16) 0.0367(8) Uani 1 1 d . .
H3 H 0.9367 0.5734 0.9924 0.044 Uiso 1 1 calc R U
C4 C 0.9876(3) 0.7385(3) 1.03550(15) 0.0399(8) Uani 1 1 d . .
H4 H 1.0486 0.7330 1.0664 0.048 Uiso 1 1 calc R U
C5 C 0.9652(3) 0.8405(3) 1.03472(14) 0.0374(8) Uani 1 1 d . .
H5 H 1.0108 0.9050 1.0652 0.045 Uiso 1 1 calc R U
C6 C 0.8763(3) 0.8501(3) 0.98957(13) 0.0278(6) Uani 1 1 d . .
H6 H 0.8616 0.9209 0.9891 0.033 Uiso 1 1 calc R U
C7 C 0.6925(3) 0.9034(2) 0.88790(12) 0.0216(5) Uani 1 1 d . .
C8 C 0.7454(3) 0.9599(3) 0.84316(13) 0.0293(6) Uani 1 1 d . .
H8 H 0.7900 0.9254 0.8134 0.035 Uiso 1 1 calc R U
C9 C 0.7329(4) 1.0657(3) 0.84217(16) 0.0401(8) Uani 1 1 d . .
H9 H 0.7678 1.1028 0.8111 0.048 Uiso 1 1 calc R U
C10 C 0.6708(4) 1.1185(3) 0.88534(17) 0.0414(8) Uani 1 1 d . .
H10 H 0.6626 1.1913 0.8843 0.050 Uiso 1 1 calc R U
C11 C 0.6206(4) 1.0632(3) 0.93032(18) 0.0423(8) Uani 1 1 d . .
H11 H 0.5785 1.0990 0.9607 0.051 Uiso 1 1 calc R U
C12 C 0.6307(3) 0.9566(3) 0.93168(14) 0.0318(7) Uani 1 1 d . .
H12 H 0.5953 0.9197 0.9627 0.038 Uiso 1 1 calc R U
C13 C 0.5237(3) 0.6931(2) 0.90384(12) 0.0195(5) Uani 1 1 d . .
C14 C 0.5019(3) 0.6600(3) 0.95807(13) 0.0274(6) Uani 1 1 d . .
H14 H 0.5780 0.6681 0.9856 0.033 Uiso 1 1 calc R U
C15 C 0.3681(3) 0.6148(3) 0.97212(13) 0.0318(7) Uani 1 1 d . .
H15 H 0.3539 0.5922 1.0092 0.038 Uiso 1 1 calc R U
C16 C 0.2577(3) 0.6029(3) 0.93274(14) 0.0318(7) Uani 1 1 d . .
H16 H 0.1673 0.5730 0.9428 0.038 Uiso 1 1 calc R U
C17 C 0.2774(3) 0.6345(2) 0.87821(13) 0.0253(6) Uani 1 1 d . .
H17 H 0.2010 0.6253 0.8506 0.030 Uiso 1 1 calc R U
C18 C 0.4097(3) 0.6794(2) 0.86464(11) 0.0194(5) Uani 1 1 d . .
C19 C 0.3718(3) 0.7931(2) 0.79094(12) 0.0191(5) Uani 1 1 d . .
H19 H 0.3176 0.8330 0.8124 0.023 Uiso 1 1 calc R U
C20 C 0.4106(3) 0.8000(2) 0.73536(12) 0.0192(5) Uani 1 1 d . .
C21 C 0.3773(3) 0.8672(2) 0.69418(12) 0.0208(5) Uani 1 1 d . .
C22 C 0.3841(3) 0.9795(3) 0.71580(14) 0.0306(7) Uani 1 1 d . .
H22 H 0.4159 1.0138 0.7565 0.037 Uiso 1 1 calc R U
C23 C 0.3449(4) 1.0417(3) 0.67830(17) 0.0424(8) Uani 1 1 d . .
H23 H 0.3470 1.1177 0.6935 0.051 Uiso 1 1 calc R U
C24 C 0.3026(4) 0.9929(3) 0.61864(16) 0.0429(9) Uani 1 1 d . .
H24 H 0.2763 1.0357 0.5929 0.052 Uiso 1 1 calc R U
C25 C 0.2984(3) 0.8825(3) 0.59639(14) 0.0323(7) Uani 1 1 d . .
H25 H 0.2713 0.8501 0.5552 0.039 Uiso 1 1 calc R U
C26 C 0.3336(3) 0.8185(3) 0.63388(13) 0.0254(6) Uani 1 1 d . .
H26 H 0.3281 0.7417 0.6186 0.030 Uiso 1 1 calc R U
C27 C 0.7367(3) 0.9183(2) 0.59517(12) 0.0213(5) Uani 1 1 d . .
C28 C 0.7249(3) 0.9824(3) 0.64965(13) 0.0276(6) Uani 1 1 d . .
H28 H 0.6619 0.9488 0.6750 0.033 Uiso 1 1 calc R U
C29 C 0.8049(4) 1.0955(3) 0.66719(15) 0.0380(8) Uani 1 1 d . .
H29 H 0.7959 1.1386 0.7045 0.046 Uiso 1 1 calc R U
C30 C 0.8966(3) 1.1457(3) 0.63123(17) 0.0394(8) Uani 1 1 d . .
H30 H 0.9517 1.2228 0.6438 0.047 Uiso 1 1 calc R U
C31 C 0.9081(3) 1.0827(3) 0.57622(17) 0.0412(8) Uani 1 1 d . .
H31 H 0.9704 1.1169 0.5508 0.049 Uiso 1 1 calc R U
C32 C 0.8287(3) 0.9701(3) 0.55873(15) 0.0311(7) Uani 1 1 d . .
H32 H 0.8371 0.9275 0.5212 0.037 Uiso 1 1 calc R U
C33 C 0.5141(3) 0.7505(2) 0.51157(12) 0.0194(5) Uani 1 1 d . .
C34 C 0.5100(3) 0.8368(2) 0.48207(13) 0.0260(6) Uani 1 1 d . .
H34 H 0.5733 0.9108 0.4952 0.031 Uiso 1 1 calc R U
C35 C 0.4130(3) 0.8144(3) 0.43341(14) 0.0335(7) Uani 1 1 d . .
H35 H 0.4097 0.8736 0.4136 0.040 Uiso 1 1 calc R U
C36 C 0.3217(3) 0.7073(3) 0.41369(14) 0.0341(7) Uani 1 1 d . .
H36 H 0.2565 0.6925 0.3800 0.041 Uiso 1 1 calc R U
C37 C 0.3246(3) 0.6207(3) 0.44280(15) 0.0323(7) Uani 1 1 d . .
H37 H 0.2619 0.5465 0.4290 0.039 Uiso 1 1 calc R U
C38 C 0.4194(3) 0.6430(2) 0.49214(13) 0.0255(6) Uani 1 1 d . .
H38 H 0.4197 0.5844 0.5128 0.031 Uiso 1 1 calc R U
C39 C 0.7658(3) 0.7092(2) 0.54200(11) 0.0183(5) Uani 1 1 d . .
C40 C 0.7621(3) 0.6724(2) 0.48067(12) 0.0235(6) Uani 1 1 d . .
H40 H 0.6881 0.6747 0.4550 0.028 Uiso 1 1 calc R U
C41 C 0.8643(3) 0.6323(2) 0.45624(13) 0.0267(6) Uani 1 1 d . .
H41 H 0.8604 0.6085 0.4142 0.032 Uiso 1 1 calc R U
C42 C 0.9714(3) 0.6273(2) 0.49307(13) 0.0264(6) Uani 1 1 d . .
H42 H 1.0417 0.6006 0.4764 0.032 Uiso 1 1 calc R U
C43 C 0.9769(3) 0.6612(2) 0.55448(12) 0.0227(6) Uani 1 1 d . .
H43 H 1.0502 0.6571 0.5799 0.027 Uiso 1 1 calc R U
C44 C 0.8748(3) 0.7010(2) 0.57828(11) 0.0183(5) Uani 1 1 d . .
C45 C 0.9979(3) 0.8008(2) 0.67936(12) 0.0204(5) Uani 1 1 d . .
H45 H 1.0838 0.8413 0.6685 0.024 Uiso 1 1 calc R U
C46 C 0.9623(3) 0.7971(2) 0.73609(12) 0.0181(5) Uani 1 1 d . .
C47 C 1.0456(3) 0.8530(2) 0.79355(12) 0.0197(5) Uani 1 1 d . .
C48 C 1.0431(3) 0.7939(2) 0.83971(12) 0.0230(6) Uani 1 1 d . .
H48 H 0.9851 0.7178 0.8346 0.028 Uiso 1 1 calc R U
C49 C 1.1259(3) 0.8474(3) 0.89295(13) 0.0298(7) Uani 1 1 d . .
H49 H 1.1237 0.8081 0.9246 0.036 Uiso 1 1 calc R U
C50 C 1.2110(3) 0.9573(3) 0.90011(14) 0.0345(7) Uani 1 1 d . .
H50 H 1.2683 0.9927 0.9365 0.041 Uiso 1 1 calc R U
C51 C 1.2143(3) 1.0168(3) 0.85487(15) 0.0344(7) Uani 1 1 d . .
H51 H 1.2728 1.0928 0.8602 0.041 Uiso 1 1 calc R U
C52 C 1.1312(3) 0.9642(2) 0.80185(14) 0.0273(6) Uani 1 1 d . .
H52 H 1.1326 1.0047 0.7707 0.033 Uiso 1 1 calc R U
C53 C 0.4257(4) 0.4400(3) 0.66029(15) 0.0372(8) Uani 1 1 d . .
C54 C 0.3634(5) 0.3424(4) 0.6857(2) 0.0662(13) Uani 1 1 d . .
H54A H 0.3137 0.3647 0.7189 0.099 Uiso 1 1 d R U
H54B H 0.4350 0.3140 0.7004 0.099 Uiso 1 1 d R U
H54C H 0.2994 0.2826 0.6551 0.099 Uiso 1 1 d R U
B1 B 0.4851(4) 0.3326(3) 0.84697(18) 0.0366(8) Uani 1 1 d . .
F1 F 0.4213(2) 0.4064(2) 0.83068(12) 0.0641(7) Uani 1 1 d . .
F2 F 0.6263(2) 0.3887(2) 0.85662(12) 0.0634(7) Uani 1 1 d . .
F3 F 0.4416(3) 0.2980(3) 0.89751(11) 0.0878(10) Uani 1 1 d . .
F4 F 0.4573(3) 0.23910(19) 0.80178(11) 0.0639(7) Uani 1 1 d . .
B2 B 0.0531(4) 0.5182(3) 0.69596(16) 0.0298(7) Uani 1 1 d . .
F5 F 0.1190(4) 0.5818(3) 0.65839(14) 0.0980(11) Uani 1 1 d . .
F6 F 0.0840(4) 0.5802(2) 0.75140(11) 0.0921(10) Uani 1 1 d . U
F7 F 0.0884(3) 0.42097(19) 0.69122(11) 0.0644(7) Uani 1 1 d . U
F8 F -0.0833(4) 0.4939(4) 0.6835(2) 0.1516(18) Uani 1 1 d . U
C55 C 0.1023(4) 0.3596(3) 0.82326(18) 0.0467(9) Uani 1 1 d . .
H55A H 0.1486 0.4104 0.7973 0.056 Uiso 1 1 calc R U
H55B H 0.1638 0.3767 0.8606 0.056 Uiso 1 1 calc R U
Cl1 Cl 0.07391(12) 0.21887(9) 0.78749(6) 0.0686(3) Uani 1 1 d . .
Cl2 Cl -0.05281(11) 0.38647(10) 0.84008(5) 0.0606(3) Uani 1 1 d . .

loop_
_atom_site_aniso_label
_atom_site_aniso_U_11
_atom_site_aniso_U_22
_atom_site_aniso_U_33
_atom_site_aniso_U_23
_atom_site_aniso_U_13
_atom_site_aniso_U_12
Cu1 0.02067(17) 0.02709(18) 0.01450(17) 0.00336(13) 0.00426(13) 0.00485(14)
Cu2 0.02068(17) 0.02366(17) 0.01448(17) 0.00440(13) 0.00519(13) 0.00650(13)
P1 0.0161(3) 0.0262(3) 0.0132(3) 0.0044(3) 0.0024(2) 0.0048(3)
P2 0.0172(3) 0.0217(3) 0.0136(3) 0.0033(3) 0.0034(3) 0.0068(3)
O1 0.0404(13) 0.0350(12) 0.0416(14) 0.0112(10) 0.0103(11) 0.0145(10)
N1 0.0147(10) 0.0259(11) 0.0122(10) 0.0032(9) 0.0047(8) 0.0059(9)
N2 0.0202(11) 0.0272(12) 0.0132(11) 0.0016(9) 0.0038(9) 0.0094(9)
N3 0.0183(11) 0.0262(11) 0.0142(11) 0.0051(9) 0.0034(9) 0.0087(9)
N4 0.0150(10) 0.0231(11) 0.0131(10) 0.0044(9) 0.0042(8) 0.0048(9)
N5 0.0166(10) 0.0257(11) 0.0138(11) 0.0053(9) 0.0041(8) 0.0047(9)
N6 0.0162(10) 0.0251(11) 0.0128(10) 0.0029(9) 0.0024(8) 0.0062(9)
N7 0.0339(14) 0.0246(13) 0.0259(13) 0.0043(11) -0.0017(11) -0.0029(11)
C1 0.0181(12) 0.0317(14) 0.0140(13) 0.0058(11) 0.0024(10) 0.0069(11)
C2 0.0273(15) 0.0307(15) 0.0275(16) 0.0113(13) 0.0008(12) 0.0065(12)
C3 0.0293(16) 0.049(2) 0.0419(19) 0.0279(16) 0.0067(14) 0.0152(15)
C4 0.0298(17) 0.069(2) 0.0273(17) 0.0261(17) 0.0026(14) 0.0156(17)
C5 0.0294(16) 0.058(2) 0.0193(15) 0.0029(15) -0.0041(13) 0.0103(15)
C6 0.0260(15) 0.0384(16) 0.0187(14) 0.0034(12) 0.0021(11) 0.0109(13)
C7 0.0179(13) 0.0271(14) 0.0185(13) 0.0052(11) 0.0001(10) 0.0050(11)
C8 0.0300(15) 0.0339(16) 0.0236(15) 0.0089(13) 0.0047(12) 0.0075(13)
C9 0.044(2) 0.0377(18) 0.0366(19) 0.0168(15) -0.0004(16) 0.0055(15)
C10 0.0366(18) 0.0311(17) 0.057(2) 0.0116(16) -0.0060(17) 0.0111(15)
C11 0.0361(18) 0.0357(18) 0.058(2) 0.0045(17) 0.0152(17) 0.0164(15)
C12 0.0302(16) 0.0344(16) 0.0310(17) 0.0059(13) 0.0107(13) 0.0099(13)
C13 0.0167(12) 0.0245(13) 0.0158(13) 0.0032(10) 0.0039(10) 0.0047(10)
C14 0.0246(14) 0.0368(16) 0.0205(14) 0.0102(12) 0.0044(12) 0.0062(12)
C15 0.0302(16) 0.0437(18) 0.0225(15) 0.0159(14) 0.0111(13) 0.0059(14)
C16 0.0211(14) 0.0428(18) 0.0334(17) 0.0156(14) 0.0124(13) 0.0065(13)
C17 0.0188(13) 0.0316(15) 0.0259(15) 0.0077(12) 0.0047(11) 0.0071(11)
C18 0.0209(13) 0.0225(13) 0.0146(13) 0.0036(10) 0.0056(10) 0.0060(10)
C19 0.0132(12) 0.0267(13) 0.0164(13) 0.0017(10) 0.0014(10) 0.0065(10)
C20 0.0134(11) 0.0269(13) 0.0169(13) 0.0029(11) 0.0020(10) 0.0066(10)
C21 0.0139(12) 0.0310(14) 0.0199(13) 0.0078(11) 0.0055(10) 0.0083(11)
C22 0.0317(16) 0.0344(16) 0.0294(16) 0.0104(13) 0.0089(13) 0.0125(13)
C23 0.047(2) 0.0365(18) 0.053(2) 0.0214(17) 0.0127(17) 0.0174(16)
C24 0.0403(19) 0.061(2) 0.044(2) 0.0383(19) 0.0125(16) 0.0230(17)
C25 0.0226(14) 0.057(2) 0.0228(15) 0.0172(15) 0.0081(12) 0.0145(14)
C26 0.0152(12) 0.0405(16) 0.0232(14) 0.0087(12) 0.0050(11) 0.0110(12)
C27 0.0180(12) 0.0228(13) 0.0226(14) 0.0038(11) -0.0011(11) 0.0065(10)
C28 0.0308(15) 0.0310(15) 0.0201(14) 0.0021(12) 0.0010(12) 0.0105(13)
C29 0.044(2) 0.0317(17) 0.0272(17) -0.0079(13) -0.0068(14) 0.0062(15)
C30 0.0324(17) 0.0255(16) 0.053(2) 0.0041(15) -0.0069(16) 0.0018(13)
C31 0.0311(17) 0.0308(17) 0.059(2) 0.0151(16) 0.0127(16) 0.0004(14)
C32 0.0290(15) 0.0278(15) 0.0336(17) 0.0045(13) 0.0084(13) 0.0050(12)
C33 0.0171(12) 0.0254(13) 0.0162(13) 0.0033(10) 0.0042(10) 0.0074(10)
C34 0.0267(14) 0.0284(14) 0.0220(14) 0.0070(12) 0.0000(12) 0.0067(12)
C35 0.0357(17) 0.0386(17) 0.0276(16) 0.0118(14) -0.0041(13) 0.0118(14)
C36 0.0278(16) 0.0467(19) 0.0257(16) 0.0033(14) -0.0052(13) 0.0122(14)
C37 0.0209(14) 0.0336(16) 0.0355(18) -0.0004(14) -0.0031(13) 0.0035(12)
C38 0.0240(14) 0.0250(14) 0.0269(15) 0.0046(12) 0.0018(12) 0.0071(11)
C39 0.0197(12) 0.0201(12) 0.0147(12) 0.0038(10) 0.0052(10) 0.0050(10)
C40 0.0267(14) 0.0304(15) 0.0140(13) 0.0039(11) 0.0029(11) 0.0101(12)
C41 0.0351(16) 0.0291(15) 0.0153(13) 0.0009(11) 0.0074(12) 0.0104(13)
C42 0.0286(15) 0.0297(15) 0.0250(15) 0.0028(12) 0.0128(12) 0.0154(12)
C43 0.0199(13) 0.0265(14) 0.0235(14) 0.0047(11) 0.0063(11) 0.0097(11)
C44 0.0193(12) 0.0209(12) 0.0143(12) 0.0030(10) 0.0052(10) 0.0055(10)
C45 0.0152(12) 0.0242(13) 0.0200(14) 0.0054(11) 0.0031(10) 0.0027(10)
C46 0.0135(11) 0.0208(12) 0.0206(13) 0.0036(10) 0.0033(10) 0.0063(10)
C47 0.0140(12) 0.0282(14) 0.0160(13) -0.0008(11) 0.0023(10) 0.0085(10)
C48 0.0161(12) 0.0309(15) 0.0198(14) 0.0021(11) 0.0053(11) 0.0056(11)
C49 0.0227(14) 0.0515(19) 0.0156(14) 0.0005(13) 0.0041(11) 0.0156(14)
C50 0.0248(15) 0.0491(19) 0.0215(15) -0.0120(14) -0.0013(12) 0.0116(14)
C51 0.0276(16) 0.0283(16) 0.0354(18) -0.0113(13) 0.0016(13) 0.0020(13)
C52 0.0259(14) 0.0259(14) 0.0285(16) 0.0020(12) 0.0082(12) 0.0069(12)
C53 0.0391(19) 0.0354(18) 0.0317(18) -0.0021(14) -0.0049(15) 0.0102(15)
C54 0.084(3) 0.050(2) 0.056(3) 0.035(2) -0.006(2) -0.004(2)
B1 0.040(2) 0.0329(19) 0.033(2) 0.0081(16) -0.0015(16) 0.0042(16)
F1 0.0549(14) 0.0568(14) 0.0833(19) 0.0091(13) -0.0059(13) 0.0269(12)
F2 0.0393(12) 0.0593(15) 0.0868(19) 0.0288(13) -0.0065(12) 0.0020(11)
F3 0.099(2) 0.096(2) 0.0368(14) 0.0190(14) 0.0067(14) -0.0190(17)
F4 0.0865(18) 0.0457(13) 0.0512(15) -0.0052(11) -0.0073(13) 0.0198(13)
B2 0.0361(19) 0.0305(17) 0.0230(17) -0.0016(14) -0.0026(14) 0.0159(15)
F5 0.152(3) 0.092(2) 0.095(2) 0.0651(19) 0.066(2) 0.070(2)
F6 0.181(3) 0.0584(16) 0.0357(14) -0.0028(12) 0.0061(17) 0.0441(19)
F7 0.111(2) 0.0494(13) 0.0546(14) 0.0178(11) 0.0260(14) 0.0502(14)
F8 0.068(2) 0.150(3) 0.209(4) -0.018(3) -0.050(2) 0.034(2)
C55 0.042(2) 0.047(2) 0.050(2) 0.0161(18) 0.0016(17) 0.0092(17)
Cl1 0.0603(7) 0.0413(5) 0.0922(9) 0.0023(5) -0.0172(6) 0.0089(5)
Cl2 0.0486(6) 0.0764(7) 0.0750(7) 0.0444(6) 0.0118(5) 0.0284(5)

loop_
_atom_type_symbol
_atom_type_description
_atom_type_scat_dispersion_real
_atom_type_scat_dispersion_imag
_atom_type_scat_source
C C 0.0033 0.0016 'International Tables Vol C Tables 4.2.6.8 and 6.1.1.4'
H H 0.0000 0.0000 'International Tables Vol C Tables 4.2.6.8 and 6.1.1.4'
B B 0.0013 0.0007 'International Tables Vol C Tables 4.2.6.8 and 6.1.1.4'
N N 0.0061 0.0033 'International Tables Vol C Tables 4.2.6.8 and 6.1.1.4'
F F 0.0171 0.0103 'International Tables Vol C Tables 4.2.6.8 and 6.1.1.4'
P P 0.1023 0.0942 'International Tables Vol C Tables 4.2.6.8 and 6.1.1.4'
Cu Cu 0.3201 1.2651 'International Tables Vol C Tables 4.2.6.8 and 6.1.1.4'
Cl Cl 0.1484 0.1585 'International Tables Vol C Tables 4.2.6.8 and 6.1.1.4'
O O 0.0106 0.0060 'International Tables Vol C Tables 4.2.6.8 and 6.1.1.4'

loop_
_geom_angle_atom_site_label_1
_geom_angle_atom_site_label_2
_geom_angle_atom_site_label_3
_geom_angle
N6 Cu1 O1 95.33(9)
N6 Cu1 P1 130.28(7)
O1 Cu1 P1 127.99(7)
N6 Cu1 N2 105.44(8)
O1 Cu1 N2 105.60(9)
P1 Cu1 N2 87.00(6)
N7 Cu2 N3 94.73(10)
N7 Cu2 P2 128.18(8)
N3 Cu2 P2 131.19(7)
N7 Cu2 N5 100.13(10)
N3 Cu2 N5 106.26(8)
P2 Cu2 N5 89.65(6)
C1 P1 C7 108.53(13)
C1 P1 C13 103.50(12)
C7 P1 C13 99.72(12)
C1 P1 Cu1 119.30(9)
C7 P1 Cu1 114.04(9)
C13 P1 Cu1 109.43(9)
C33 P2 C27 107.38(12)
C33 P2 C39 103.19(12)
C27 P2 C39 99.82(12)
C33 P2 Cu2 118.36(9)
C27 P2 Cu2 118.42(9)
C39 P2 Cu2 106.89(8)
Cu1 O1 H1A 113.2
Cu1 O1 H1B 107.9
H1A O1 H1B 100.5
C19 N1 N2 110.7(2)
C19 N1 C18 126.8(2)
N2 N1 C18 122.6(2)
N3 N2 N1 106.3(2)
N3 N2 Cu1 115.43(16)
N1 N2 Cu1 119.76(16)
N2 N3 C20 109.8(2)
N2 N3 Cu2 118.17(17)
C20 N3 Cu2 131.59(18)
C45 N4 N5 111.0(2)
C45 N4 C44 127.3(2)
N5 N4 C44 121.3(2)
N6 N5 N4 106.2(2)
N6 N5 Cu2 117.91(16)
N4 N5 Cu2 121.56(16)
N5 N6 C46 109.8(2)
N5 N6 Cu1 119.60(16)
C46 N6 Cu1 130.16(18)
C53 N7 Cu2 152.5(3)
C6 C1 C2 120.1(3)
C6 C1 P1 123.7(2)
C2 C1 P1 116.2(2)
C3 C2 C1 119.7(3)
C3 C2 H2 120.1
C1 C2 H2 120.1
C4 C3 C2 120.0(3)
C4 C3 H3 120.0
C2 C3 H3 120.0
C5 C4 C3 120.2(3)
C5 C4 H4 119.9
C3 C4 H4 119.9
C4 C5 C6 120.6(3)
C4 C5 H5 119.7
C6 C5 H5 119.7
C1 C6 C5 119.4(3)
C1 C6 H6 120.3
C5 C6 H6 120.3
C12 C7 C8 118.9(3)
C12 C7 P1 122.5(2)
C8 C7 P1 118.5(2)
C9 C8 C7 120.1(3)
C9 C8 H8 120.0
C7 C8 H8 120.0
C10 C9 C8 121.2(3)
C10 C9 H9 119.4
C8 C9 H9 119.4
C9 C10 C11 118.6(3)
C9 C10 H10 120.7
C11 C10 H10 120.7
C12 C11 C10 121.0(3)
C12 C11 H11 119.5
C10 C11 H11 119.5
C11 C12 C7 120.2(3)
C11 C12 H12 119.9
C7 C12 H12 119.9
C18 C13 C14 118.1(2)
C18 C13 P1 118.91(19)
C14 C13 P1 122.9(2)
C13 C14 C15 120.2(3)
C13 C14 H14 119.9
C15 C14 H14 119.9
C16 C15 C14 120.4(3)
C16 C15 H15 119.8
C14 C15 H15 119.8
C15 C16 C17 120.3(3)
C15 C16 H16 119.9
C17 C16 H16 119.9
C18 C17 C16 119.1(3)
C18 C17 H17 120.4
C16 C17 H17 120.4
C17 C18 C13 121.9(2)
C17 C18 N1 117.5(2)
C13 C18 N1 120.5(2)
N1 C19 C20 105.8(2)
N1 C19 H19 127.1
C20 C19 H19 127.1
N3 C20 C19 107.4(2)
N3 C20 C21 123.5(2)
C19 C20 C21 129.0(2)
C22 C21 C26 119.3(3)
C22 C21 C20 119.7(3)
C26 C21 C20 121.0(3)
C23 C22 C21 120.3(3)
C23 C22 H22 119.8
C21 C22 H22 119.8
C24 C23 C22 119.8(3)
C24 C23 H23 120.1
C22 C23 H23 120.1
C25 C24 C23 120.4(3)
C25 C24 H24 119.8
C23 C24 H24 119.8
C24 C25 C26 120.2(3)
C24 C25 H25 119.9
C26 C25 H25 119.9
C25 C26 C21 119.9(3)
C25 C26 H26 120.1
C21 C26 H26 120.1
C28 C27 C32 118.5(3)
C28 C27 P2 119.1(2)
C32 C27 P2 122.3(2)
C27 C28 C29 120.3(3)
C27 C28 H28 119.9
C29 C28 H28 119.9
C30 C29 C28 120.8(3)
C30 C29 H29 119.6
C28 C29 H29 119.6
C29 C30 C31 119.4(3)
C29 C30 H30 120.3
C31 C30 H30 120.3
C32 C31 C30 119.9(3)
C32 C31 H31 120.1
C30 C31 H31 120.1
C31 C32 C27 121.1(3)
C31 C32 H32 119.4
C27 C32 H32 119.4
C38 C33 C34 119.2(3)
C38 C33 P2 116.6(2)
C34 C33 P2 124.1(2)
C35 C34 C33 119.9(3)
C35 C34 H34 120.1
C33 C34 H34 120.1
C36 C35 C34 120.5(3)
C36 C35 H35 119.8
C34 C35 H35 119.8
C35 C36 C37 120.2(3)
C35 C36 H36 119.9
C37 C36 H36 119.9
C38 C37 C36 119.6(3)
C38 C37 H37 120.2
C36 C37 H37 120.2
C37 C38 C33 120.6(3)
C37 C38 H38 119.7
C33 C38 H38 119.7
C40 C39 C44 117.2(2)
C40 C39 P2 122.4(2)
C44 C39 P2 120.41(19)
C41 C40 C39 121.5(3)
C41 C40 H40 119.3
C39 C40 H40 119.3
C42 C41 C40 119.9(3)
C42 C41 H41 120.1
C40 C41 H41 120.1
C41 C42 C43 120.2(3)
C41 C42 H42 119.9
C43 C42 H42 119.9
C44 C43 C42 119.4(3)
C44 C43 H43 120.3
C42 C43 H43 120.3
C43 C44 C39 121.8(2)
C43 C44 N4 117.1(2)
C39 C44 N4 121.0(2)
N4 C45 C46 105.6(2)
N4 C45 H45 127.2
C46 C45 H45 127.2
N6 C46 C45 107.4(2)
N6 C46 C47 123.7(2)
C45 C46 C47 129.0(2)
C52 C47 C48 119.4(3)
C52 C47 C46 120.0(2)
C48 C47 C46 120.6(2)
C49 C48 C47 119.5(3)
C49 C48 H48 120.2
C47 C48 H48 120.2
C50 C49 C48 120.3(3)
C50 C49 H49 119.9
C48 C49 H49 119.9
C49 C50 C51 120.8(3)
C49 C50 H50 119.6
C51 C50 H50 119.6
C52 C51 C50 119.2(3)
C52 C51 H51 120.4
C50 C51 H51 120.4
C51 C52 C47 120.8(3)
C51 C52 H52 119.6
C47 C52 H52 119.6
N7 C53 C54 179.9(4)
C53 C54 H54A 109.5
C53 C54 H54B 109.5
H54A C54 H54B 109.5
C53 C54 H54C 109.5
H54A C54 H54C 109.5
H54B C54 H54C 109.5
F3 B1 F4 108.5(3)
F3 B1 F1 112.2(4)
F4 B1 F1 109.0(3)
F3 B1 F2 109.2(3)
F4 B1 F2 110.0(3)
F1 B1 F2 107.9(3)
F6 B2 F8 105.9(4)
F6 B2 F5 108.7(3)
F8 B2 F5 109.4(4)
F6 B2 F7 111.5(3)
F8 B2 F7 110.7(3)
F5 B2 F7 110.5(3)
Cl1 C55 Cl2 111.7(2)
Cl1 C55 H55A 109.3
Cl2 C55 H55A 109.3
Cl1 C55 H55B 109.3
Cl2 C55 H55B 109.3
H55A C55 H55B 107.9

loop_
_geom_bond_atom_site_label_1
_geom_bond_atom_site_label_2
_geom_bond_distance
Cu1 N6 2.017(2)
Cu1 O1 2.059(2)
Cu1 P1 2.1772(8)
Cu1 N2 2.304(2)
Cu2 N7 1.991(3)
Cu2 N3 2.017(2)
Cu2 P2 2.1802(7)
Cu2 N5 2.224(2)
P1 C1 1.815(3)
P1 C7 1.830(3)
P1 C13 1.838(3)
P2 C33 1.817(3)
P2 C27 1.821(3)
P2 C39 1.835(3)
O1 H1A 0.8500
O1 H1B 0.8501
N1 C19 1.344(3)
N1 N2 1.353(3)
N1 C18 1.448(3)
N2 N3 1.319(3)
N3 C20 1.362(3)
N4 C45 1.348(3)
N4 N5 1.356(3)
N4 C44 1.444(3)
N5 N6 1.327(3)
N6 C46 1.367(3)
N7 C53 1.119(4)
C1 C6 1.387(4)
C1 C2 1.395(4)
C2 C3 1.390(4)
C2 H2 0.9500
C3 C4 1.382(5)
C3 H3 0.9500
C4 C5 1.374(5)
C4 H4 0.9500
C5 C6 1.394(4)
C5 H5 0.9500
C6 H6 0.9500
C7 C12 1.387(4)
C7 C8 1.397(4)
C8 C9 1.382(4)
C8 H8 0.9500
C9 C10 1.377(5)
C9 H9 0.9500
C10 C11 1.387(5)
C10 H10 0.9500
C11 C12 1.384(5)
C11 H11 0.9500
C12 H12 0.9500
C13 C18 1.390(4)
C13 C14 1.392(4)
C14 C15 1.400(4)
C14 H14 0.9500
C15 C16 1.370(4)
C15 H15 0.9500
C16 C17 1.388(4)
C16 H16 0.9500
C17 C18 1.383(4)
C17 H17 0.9500
C19 C20 1.365(4)
C19 H19 0.9500
C20 C21 1.471(4)
C21 C22 1.390(4)
C21 C26 1.399(4)
C22 C23 1.387(4)
C22 H22 0.9500
C23 C24 1.384(5)
C23 H23 0.9500
C24 C25 1.377(5)
C24 H24 0.9500
C25 C26 1.387(4)
C25 H25 0.9500
C26 H26 0.9500
C27 C28 1.389(4)
C27 C32 1.390(4)
C28 C29 1.390(4)
C28 H28 0.9500
C29 C30 1.373(5)
C29 H29 0.9500
C30 C31 1.392(5)
C30 H30 0.9500
C31 C32 1.382(4)
C31 H31 0.9500
C32 H32 0.9500
C33 C38 1.390(4)
C33 C34 1.393(4)
C34 C35 1.389(4)
C34 H34 0.9500
C35 C36 1.375(5)
C35 H35 0.9500
C36 C37 1.387(5)
C36 H36 0.9500
C37 C38 1.387(4)
C37 H37 0.9500
C38 H38 0.9500
C39 C40 1.393(4)
C39 C44 1.403(4)
C40 C41 1.391(4)
C40 H40 0.9500
C41 C42 1.378(4)
C41 H41 0.9500
C42 C43 1.388(4)
C42 H42 0.9500
C43 C44 1.382(4)
C43 H43 0.9500
C45 C46 1.375(4)
C45 H45 0.9500
C46 C47 1.470(4)
C47 C52 1.389(4)
C47 C48 1.400(4)
C48 C49 1.388(4)
C48 H48 0.9500
C49 C50 1.376(5)
C49 H49 0.9500
C50 C51 1.385(5)
C50 H50 0.9500
C51 C52 1.384(4)
C51 H51 0.9500
C52 H52 0.9500
C53 C54 1.449(5)
C54 H54A 0.9800
C54 H54B 0.9800
C54 H54C 0.9800
B1 F3 1.363(4)
B1 F4 1.366(4)
B1 F1 1.379(4)
B1 F2 1.398(4)
B2 F6 1.333(4)
B2 F8 1.346(5)
B2 F5 1.355(4)
B2 F7 1.364(4)
C55 Cl1 1.742(4)
C55 Cl2 1.769(4)
C55 H55A 0.9900
C55 H55B 0.9900

loop_
_geom_hbond_atom_site_label_D
_geom_hbond_atom_site_label_H
_geom_hbond_atom_site_label_A
_geom_hbond_distance_DH
_geom_hbond_distance_HA
_geom_hbond_distance_DA
_geom_hbond_angle_DHA
_geom_hbond_site_symmetry_A
C55 H55A F7 0.99 2.52 3.271(4) 132 .
C43 H43 F5 0.95 2.36 3.199(4) 148 1_655
C17 H17 F6 0.95 2.41 3.285(4) 153 .
C2 H2 F2 0.95 2.64 3.553(4) 162 .
O1 H1B F2 0.85 2.03 2.788(3) 149 .
O1 H1A F8 0.85 2.14 2.957(5) 162 1_655
